data_1514660
loop_
_publ_author_name
'Ekkert, Olga'
'Miera, Greco Gonz\'alez'
'Wiegand, Thomas'
'Eckert, Hellmut'
'Schirmer, Birgitta'
'Petersen, Jeffrey L.'
'Daniliuc, Constantin G.'
'Fr\"ohlich, Roland'
'Grimme, Stefan'
'Kehr, Gerald'
'Erker, Gerhard'

_publ_section_title
;
 Remarkable coordination behavior of alkyl isocyanides toward unsaturated
 vicinal frustrated P/B Lewis pairs
;
_journal_issue 6
_journal_name_full 'Chemical Science'
_journal_page_first 2657
_journal_paper_doi 10.1039/c3sc00082f
_journal_volume 4
_journal_year 2013
_chemical_formula_sum 'C39.5 H30 B Cl F10 N P'
_chemical_formula_weight 785.88
_chemical_name_systematic
;
?
;
_space_group_IT_number 15
_symmetry_cell_setting monoclinic
_symmetry_space_group_name_Hall '-C 2yc'
_symmetry_space_group_name_H-M 'C 1 2/c 1'
_atom_sites_solution_hydrogens geom
_atom_sites_solution_primary direct
_atom_sites_solution_secondary difmap
_audit_creation_method SHELXL-97
_cell_angle_alpha 90.00
_cell_angle_beta 97.4210(10)
_cell_angle_gamma 90.00
_cell_formula_units_Z 16
_cell_length_a 39.1199(4)
_cell_length_b 16.3061(2)
_cell_length_c 23.4811(4)
_cell_measurement_reflns_used 12881
_cell_measurement_temperature 223(2)
_cell_measurement_theta_max 68.25
_cell_measurement_theta_min 0.88
_cell_volume 14853.0(3)
_computing_cell_refinement 'Collect (Nonius B.V., 1998)'
_computing_data_collection 'Collect (Nonius B.V., 1998)'
_computing_data_reduction 'Denzo-SMN (Otwinowski & Minor, 1997)'
_computing_molecular_graphics 'XP (BrukerAXS, 2000)'
_computing_publication_material 'SHELXL-97 (Sheldrick, 1997)'
_computing_structure_refinement 'SHELXL-97 (Sheldrick, 1997)'
_computing_structure_solution 'SHELXS-97 (Sheldrick, 1990)'
_diffrn_ambient_temperature 223(2)
_diffrn_measured_fraction_theta_full 0.980
_diffrn_measured_fraction_theta_max 0.980
_diffrn_measurement_device_type 'Nonius KappaCCD APEXII'
_diffrn_measurement_method '\w and \f scans'
_diffrn_radiation_monochromator graphite
_diffrn_radiation_source 'fine-focus sealed tube'
_diffrn_radiation_type CuK\a
_diffrn_radiation_wavelength 1.54178
_diffrn_reflns_av_R_equivalents 0.042
_diffrn_reflns_av_sigmaI/netI 0.0236
_diffrn_reflns_limit_h_max 46
_diffrn_reflns_limit_h_min 0
_diffrn_reflns_limit_k_max 19
_diffrn_reflns_limit_k_min 0
_diffrn_reflns_limit_l_max 27
_diffrn_reflns_limit_l_min -27
_diffrn_reflns_number 68796
_diffrn_reflns_theta_full 67.00
_diffrn_reflns_theta_max 67.00
_diffrn_reflns_theta_min 2.94
_exptl_absorpt_coefficient_mu 2.034
_exptl_absorpt_correction_T_max 0.7109
_exptl_absorpt_correction_T_min 0.5621
_exptl_absorpt_correction_type multi-scan
_exptl_absorpt_process_details 'Denzo (Otwinowski, Borek, Majewski & Minor, 2003)'
_exptl_crystal_colour colourless
_exptl_crystal_density_diffrn 1.406
_exptl_crystal_density_method 'not measured'
_exptl_crystal_description prism
_exptl_crystal_F_000 6416
_exptl_crystal_size_max 0.32
_exptl_crystal_size_mid 0.27
_exptl_crystal_size_min 0.18
_refine_diff_density_max 0.599
_refine_diff_density_min -0.398
_refine_diff_density_rms 0.053
_refine_ls_extinction_method none
_refine_ls_goodness_of_fit_ref 1.050
_refine_ls_hydrogen_treatment constr
_refine_ls_matrix_type full
_refine_ls_number_parameters 1024
_refine_ls_number_reflns 12969
_refine_ls_number_restraints 124
_refine_ls_restrained_S_all 1.073
_refine_ls_R_factor_all 0.0592
_refine_ls_R_factor_gt 0.0531
_refine_ls_shift/su_max 0.001
_refine_ls_shift/su_mean 0.000
_refine_ls_structure_factor_coef Fsqd
_refine_ls_weighting_details 'calc w=1/[\s^2^(Fo^2^)+(0.0715P)^2^+24.4007P] where P=(Fo^2^+2Fc^2^)/3'
_refine_ls_weighting_scheme calc
_refine_ls_wR_factor_gt 0.1445
_refine_ls_wR_factor_ref 0.1498
_reflns_number_gt 11402
_reflns_number_total 12969
_reflns_threshold_expression >2sigma(I)
_cod_data_source_file c3sc00082f.txt
_cod_data_source_block erk6623
_cod_original_sg_symbol_H-M C2/c
_cod_original_formula_sum 'C39.50 H30 B Cl F10 N P'
_cod_database_code 1514660

loop_
_symmetry_equiv_pos_as_xyz
'x, y, z'
'-x, y, -z+1/2'
'x+1/2, y+1/2, z'
'-x+1/2, y+1/2, -z+1/2'
'-x, -y, -z'
'x, -y, z-1/2'
'-x+1/2, -y+1/2, -z'
'x+1/2, -y+1/2, z-1/2'

loop_
_atom_site_label
_atom_site_type_symbol
_atom_site_fract_x
_atom_site_fract_y
_atom_site_fract_z
_atom_site_U_iso_or_equiv
_atom_site_adp_type
_atom_site_occupancy
_atom_site_symmetry_multiplicity
_atom_site_calc_flag
_atom_site_refinement_flags
_atom_site_disorder_assembly
_atom_site_disorder_group
P1A P -0.116030(16) 0.70494(4) 0.56218(3) 0.03740(15) Uani 1 1 d . . .
B1A B -0.13555(7) 0.68893(17) 0.44300(11) 0.0375(6) Uani 1 1 d . . .
Cl1A Cl 0.24250(3) 0.16909(6) 0.45334(4) 0.0820(3) Uani 1 1 d . . .
Cl2A Cl 0.23948(3) 0.03781(7) 0.36954(5) 0.0929(3) Uani 1 1 d . . .
C61A C 0.22491(11) 0.0741(2) 0.43205(17) 0.0790(10) Uani 1 1 d . . .
H61A H 0.1997 0.0788 0.4256 0.095 Uiso 1 1 calc R . .
H61B H 0.2309 0.0344 0.4630 0.095 Uiso 1 1 calc R . .
C1A C -0.14288(6) 0.62028(15) 0.54042(10) 0.0377(5) Uani 1 1 d . . .
C2A C -0.14971(6) 0.61651(15) 0.48227(10) 0.0383(5) Uani 1 1 d . . .
C3A C -0.11200(6) 0.74653(15) 0.49095(10) 0.0390(5) Uani 1 1 d . . .
N4A N -0.09154(6) 0.80744(14) 0.49269(10) 0.0512(6) Uani 1 1 d . A .
C5A C -0.08679(11) 0.8481(2) 0.43871(15) 0.0762(10) Uani 1 1 d DU . .
H501 H -0.0898 0.9074 0.4425 0.091 Uiso 0.680(14) 1 calc PR A 1
H502 H -0.1041 0.8283 0.4079 0.091 Uiso 0.680(14) 1 calc PR A 1
H503 H -0.1021 0.8957 0.4321 0.091 Uiso 0.320(14) 1 calc PR A 2
H504 H -0.0918 0.8102 0.4063 0.091 Uiso 0.320(14) 1 calc PR A 2
C6A C -0.0492(2) 0.8292(7) 0.4233(5) 0.125(4) Uani 0.680(14) 1 d PDU A 1
H6A1 H -0.0459 0.7696 0.4225 0.150 Uiso 0.680(14) 1 calc PR A 1
H6A2 H -0.0322 0.8516 0.4535 0.150 Uiso 0.680(14) 1 calc PR A 1
C7A C -0.0426(5) 0.8668(14) 0.3628(7) 0.238(8) Uani 0.680(14) 1 d PDU A 1
H7A1 H -0.0357 0.9240 0.3700 0.285 Uiso 0.680(14) 1 calc PR A 1
H7A2 H -0.0649 0.8681 0.3387 0.285 Uiso 0.680(14) 1 calc PR A 1
C8A C -0.0153(6) 0.8276(16) 0.3239(10) 0.385(16) Uani 0.680(14) 1 d PDU A 1
H8A1 H -0.0153 0.8598 0.2891 0.578 Uiso 0.680(14) 1 calc PR A 1
H8A2 H -0.0219 0.7717 0.3138 0.578 Uiso 0.680(14) 1 calc PR A 1
H8A3 H 0.0076 0.8280 0.3454 0.578 Uiso 0.680(14) 1 calc PR A 1
C6C C -0.0483(4) 0.8754(16) 0.4454(6) 0.122(7) Uani 0.320(14) 1 d PDU A 2
H6C1 H -0.0457 0.9151 0.4770 0.146 Uiso 0.320(14) 1 calc PR A 2
H6C2 H -0.0349 0.8270 0.4595 0.146 Uiso 0.320(14) 1 calc PR A 2
C7C C -0.0296(5) 0.9114(16) 0.3998(7) 0.155(9) Uani 0.320(14) 1 d PDU A 2
H7C1 H -0.0054 0.8950 0.4086 0.186 Uiso 0.320(14) 1 calc PR A 2
H7C2 H -0.0303 0.9711 0.4043 0.186 Uiso 0.320(14) 1 calc PR A 2
C8C C -0.0406(13) 0.893(3) 0.3347(10) 0.244(16) Uani 0.320(14) 1 d PDU A 2
H8C1 H -0.0340 0.9382 0.3118 0.367 Uiso 0.320(14) 1 calc PR A 2
H8C2 H -0.0654 0.8855 0.3277 0.367 Uiso 0.320(14) 1 calc PR A 2
H8C3 H -0.0293 0.8431 0.3242 0.367 Uiso 0.320(14) 1 calc PR A 2
C9A C -0.16979(8) 0.54587(16) 0.45386(11) 0.0488(6) Uani 1 1 d . . .
H9A1 H -0.1927 0.5642 0.4387 0.073 Uiso 1 1 calc R . .
H9A2 H -0.1714 0.5027 0.4818 0.073 Uiso 1 1 calc R . .
H9A3 H -0.1582 0.5250 0.4228 0.073 Uiso 1 1 calc R . .
C11A C -0.15397(7) 0.55894(14) 0.58147(10) 0.0391(5) Uani 1 1 d . . .
C12A C -0.13000(8) 0.50902(17) 0.61403(11) 0.0499(6) Uani 1 1 d . . .
H12A H -0.1064 0.5157 0.6115 0.060 Uiso 1 1 calc R . .
C13A C -0.14068(9) 0.44969(18) 0.65013(12) 0.0586(8) Uani 1 1 d . . .
H13A H -0.1241 0.4162 0.6714 0.070 Uiso 1 1 calc R . .
C14A C -0.17495(9) 0.43862(17) 0.65558(11) 0.0539(7) Uani 1 1 d . . .
C15A C -0.19879(8) 0.48852(17) 0.62380(12) 0.0524(7) Uani 1 1 d . . .
H15A H -0.2223 0.4820 0.6270 0.063 Uiso 1 1 calc R . .
C16A C -0.18865(7) 0.54818(16) 0.58714(11) 0.0464(6) Uani 1 1 d . . .
H16A H -0.2053 0.5815 0.5660 0.056 Uiso 1 1 calc R . .
C17A C -0.18608(12) 0.3736(2) 0.69552(14) 0.0774(11) Uani 1 1 d . . .
H17A H -0.2110 0.3719 0.6920 0.116 Uiso 1 1 calc R . .
H17B H -0.1769 0.3867 0.7348 0.116 Uiso 1 1 calc R . .
H17C H -0.1774 0.3205 0.6853 0.116 Uiso 1 1 calc R . .
C21A C -0.13388(7) 0.77534(16) 0.60948(11) 0.0430(6) Uani 1 1 d . . .
C22A C -0.15927(8) 0.75150(19) 0.64170(13) 0.0568(7) Uani 1 1 d . . .
H22A H -0.1691 0.6989 0.6367 0.068 Uiso 1 1 calc R . .
C23A C -0.17043(9) 0.8050(2) 0.68154(14) 0.0649(8) Uani 1 1 d . . .
H23A H -0.1874 0.7880 0.7039 0.078 Uiso 1 1 calc R . .
C24A C -0.15701(9) 0.8816(2) 0.68838(14) 0.0653(8) Uani 1 1 d . . .
H24A H -0.1646 0.9175 0.7155 0.078 Uiso 1 1 calc R . .
C25A C -0.13238(11) 0.9064(2) 0.6557(2) 0.0915(14) Uani 1 1 d . . .
H25A H -0.1233 0.9598 0.6602 0.110 Uiso 1 1 calc R . .
C26A C -0.12059(10) 0.8538(2) 0.61614(18) 0.0778(11) Uani 1 1 d . . .
H26A H -0.1036 0.8714 0.5939 0.093 Uiso 1 1 calc R . .
C31A C -0.07453(7) 0.67669(17) 0.59954(11) 0.0473(6) Uani 1 1 d . . .
C32A C -0.06903(10) 0.6731(3) 0.65854(15) 0.0865(13) Uani 1 1 d . . .
H32A H -0.0867 0.6881 0.6800 0.104 Uiso 1 1 calc R . .
C33A C -0.03760(13) 0.6476(4) 0.68616(18) 0.119(2) Uani 1 1 d . . .
H33A H -0.0341 0.6443 0.7265 0.143 Uiso 1 1 calc R . .
C34A C -0.01142(12) 0.6269(3) 0.6556(2) 0.1064(17) Uani 1 1 d . . .
H34A H 0.0100 0.6103 0.6749 0.128 Uiso 1 1 calc R . .
C35A C -0.01640(10) 0.6305(3) 0.59728(19) 0.0938(14) Uani 1 1 d . . .
H35A H 0.0015 0.6158 0.5762 0.113 Uiso 1 1 calc R . .
C36A C -0.04795(9) 0.6557(2) 0.56896(15) 0.0684(9) Uani 1 1 d . . .
H36A H -0.0513 0.6585 0.5286 0.082 Uiso 1 1 calc R . .
C41A C -0.17016(6) 0.73537(15) 0.41010(10) 0.0372(5) Uani 1 1 d . . .
F42A F -0.16928(4) 0.84157(9) 0.47990(6) 0.0487(4) Uani 1 1 d . . .
C42A C -0.18429(7) 0.80592(15) 0.43076(10) 0.0387(5) Uani 1 1 d . . .
F43A F -0.22569(4) 0.91284(9) 0.42642(7) 0.0520(4) Uani 1 1 d . . .
C43A C -0.21366(7) 0.84373(15) 0.40457(11) 0.0409(5) Uani 1 1 d . . .
F44A F -0.25998(4) 0.84645(11) 0.32948(7) 0.0593(4) Uani 1 1 d . . .
C44A C -0.23115(7) 0.81070(17) 0.35539(11) 0.0440(6) Uani 1 1 d . . .
F45A F -0.23614(4) 0.70634(11) 0.28583(7) 0.0598(4) Uani 1 1 d . . .
C45A C -0.21898(7) 0.73984(17) 0.33361(10) 0.0446(6) Uani 1 1 d . . .
F46A F -0.17934(4) 0.63424(10) 0.33700(6) 0.0518(4) Uani 1 1 d . . .
C46A C -0.18945(7) 0.70415(16) 0.36102(10) 0.0417(6) Uani 1 1 d . . .
C51A C -0.11105(7) 0.64930(15) 0.39782(11) 0.0413(5) Uani 1 1 d . . .
F52A F -0.12527(4) 0.74669(10) 0.32309(7) 0.0555(4) Uani 1 1 d . . .
C52A C -0.10855(7) 0.67778(16) 0.34275(11) 0.0448(6) Uani 1 1 d . . .
F53A F -0.08931(5) 0.67102(13) 0.25129(7) 0.0735(5) Uani 1 1 d . . .
C53A C -0.08984(8) 0.63963(19) 0.30400(12) 0.0540(7) Uani 1 1 d . . .
F54A F -0.05472(7) 0.52992(15) 0.28208(10) 0.0982(7) Uani 1 1 d . . .
C54A C -0.07248(9) 0.5687(2) 0.31961(15) 0.0646(8) Uani 1 1 d . . .
F55A F -0.05584(6) 0.46902(13) 0.38974(10) 0.0878(7) Uani 1 1 d . . .
C55A C -0.07316(8) 0.53818(19) 0.37334(15) 0.0622(8) Uani 1 1 d . . .
F56A F -0.08994(5) 0.54504(11) 0.46400(7) 0.0633(5) Uani 1 1 d . . .
C56A C -0.09150(7) 0.57880(17) 0.41124(12) 0.0496(6) Uani 1 1 d . . .
P1B P 0.120118(17) 0.78628(4) 0.60595(3) 0.04007(16) Uani 1 1 d . . .
B1B B 0.13607(8) 0.80958(17) 0.49335(12) 0.0405(6) Uani 1 1 d . . .
C1B C 0.14569(7) 0.87343(15) 0.59516(10) 0.0396(5) Uani 1 1 d . . .
C2B C 0.15045(6) 0.88056(15) 0.53932(10) 0.0396(5) Uani 1 1 d . . .
C3B C 0.11386(7) 0.74973(15) 0.53164(11) 0.0410(5) Uani 1 1 d . . .
C9B C 0.16882(8) 0.95480(16) 0.52010(12) 0.0490(6) Uani 1 1 d . . .
H9B1 H 0.1700 0.9967 0.5496 0.074 Uiso 1 1 calc R . .
H9B2 H 0.1563 0.9759 0.4848 0.074 Uiso 1 1 calc R . .
H9B3 H 0.1920 0.9396 0.5135 0.074 Uiso 1 1 calc R . .
C11B C 0.15659(7) 0.93417(15) 0.64145(10) 0.0419(6) Uani 1 1 d . . .
C12B C 0.13267(8) 0.98815(17) 0.65934(12) 0.0520(7) Uani 1 1 d . . .
H12B H 0.1093 0.9833 0.6442 0.062 Uiso 1 1 calc R . .
C13B C 0.14276(9) 1.04910(17) 0.69928(13) 0.0586(8) Uani 1 1 d . . .
H13B H 0.1261 1.0852 0.7105 0.070 Uiso 1 1 calc R . .
C14B C 0.17682(9) 1.05767(17) 0.72283(11) 0.0544(7) Uani 1 1 d . . .
C15B C 0.20037(8) 1.0040(2) 0.70530(12) 0.0574(7) Uani 1 1 d . . .
H15B H 0.2237 1.0086 0.7208 0.069 Uiso 1 1 calc R . .
C16B C 0.19063(8) 0.94288(18) 0.66508(12) 0.0520(7) Uani 1 1 d . . .
H16B H 0.2074 0.9071 0.6539 0.062 Uiso 1 1 calc R . .
C17B C 0.18744(12) 1.1233(2) 0.76687(13) 0.0753(11) Uani 1 1 d . . .
H17D H 0.1804 1.1074 0.8034 0.113 Uiso 1 1 calc R . .
H17E H 0.1765 1.1747 0.7544 0.113 Uiso 1 1 calc R . .
H17F H 0.2123 1.1299 0.7711 0.113 Uiso 1 1 calc R . .
C21B C 0.14243(8) 0.71315(16) 0.65456(11) 0.0475(6) Uani 1 1 d . . .
C22B C 0.17795(8) 0.7128(2) 0.66401(13) 0.0571(7) Uani 1 1 d . . .
H22B H 0.1904 0.7528 0.6464 0.069 Uiso 1 1 calc R . .
C23B C 0.19543(10) 0.6544(2) 0.69902(16) 0.0751(10) Uani 1 1 d . . .
H23B H 0.2197 0.6548 0.7051 0.090 Uiso 1 1 calc R . .
C24B C 0.17777(12) 0.5963(3) 0.72478(18) 0.0902(13) Uani 1 1 d . . .
H24B H 0.1898 0.5564 0.7484 0.108 Uiso 1 1 calc R . .
C25B C 0.14193(13) 0.5958(3) 0.7161(2) 0.0999(15) Uani 1 1 d . . .
H25B H 0.1298 0.5562 0.7344 0.120 Uiso 1 1 calc R . .
C26B C 0.12405(10) 0.6534(2) 0.68050(16) 0.0746(10) Uani 1 1 d . . .
H26B H 0.0998 0.6522 0.6739 0.090 Uiso 1 1 calc R . .
C31B C 0.08062(8) 0.81222(18) 0.63305(12) 0.0513(7) Uani 1 1 d . . .
C32B C 0.08097(11) 0.8281(3) 0.69121(16) 0.0779(10) Uani 1 1 d . . .
H32B H 0.1014 0.8211 0.7166 0.093 Uiso 1 1 calc R . .
C33B C 0.05107(14) 0.8542(3) 0.7117(2) 0.1043(15) Uani 1 1 d . . .
H33B H 0.0512 0.8653 0.7511 0.125 Uiso 1 1 calc R . .
C34B C 0.02142(14) 0.8639(3) 0.6743(3) 0.1134(18) Uani 1 1 d . . .
H34B H 0.0012 0.8815 0.6884 0.136 Uiso 1 1 calc R . .
C35B C 0.02054(11) 0.8483(3) 0.6164(2) 0.0980(14) Uani 1 1 d . . .
H35B H 0.0000 0.8547 0.5913 0.118 Uiso 1 1 calc R . .
C36B C 0.05047(9) 0.8229(2) 0.59584(16) 0.0698(9) Uani 1 1 d . . .
H36B H 0.0503 0.8129 0.5564 0.084 Uiso 1 1 calc R . .
C41B C 0.17060(7) 0.76615(15) 0.47272(10) 0.0408(5) Uani 1 1 d . . .
F42B F 0.17094(5) 0.65490(9) 0.53796(7) 0.0566(4) Uani 1 1 d . . .
C42B C 0.18549(7) 0.69483(15) 0.49678(10) 0.0428(6) Uani 1 1 d . . .
F43B F 0.22865(5) 0.59191(10) 0.50847(8) 0.0644(5) Uani 1 1 d . . .
C43B C 0.21547(7) 0.66080(16) 0.48228(12) 0.0475(6) Uani 1 1 d . . .
F44B F 0.26158(4) 0.66584(12) 0.42695(8) 0.0676(5) Uani 1 1 d . . .
C44B C 0.23229(7) 0.69778(18) 0.44185(12) 0.0497(6) Uani 1 1 d . . .
F45B F 0.23634(5) 0.80738(13) 0.37818(8) 0.0685(5) Uani 1 1 d . . .
C45B C 0.21939(7) 0.76968(19) 0.41727(11) 0.0495(6) Uani 1 1 d . . .
F46B F 0.17855(4) 0.87315(10) 0.40685(7) 0.0561(4) Uani 1 1 d . . .
C46B C 0.18939(7) 0.80165(16) 0.43302(11) 0.0446(6) Uani 1 1 d . . .
C51B C 0.10986(7) 0.85011(16) 0.43986(11) 0.0438(6) Uani 1 1 d . . .
F52B F 0.12536(5) 0.76248(11) 0.36648(7) 0.0622(4) Uani 1 1 d . . .
C52B C 0.10704(8) 0.82664(17) 0.38255(12) 0.0500(6) Uani 1 1 d . . .
F53B F 0.08569(6) 0.83997(14) 0.28384(8) 0.0855(6) Uani 1 1 d . . .
C53B C 0.08621(9) 0.8652(2) 0.33865(13) 0.0609(8) Uani 1 1 d . . .
F54B F 0.04652(7) 0.97002(15) 0.30796(11) 0.1017(8) Uani 1 1 d . . .
C54B C 0.06627(9) 0.9309(2) 0.35063(15) 0.0682(9) Uani 1 1 d . . .
F55B F 0.04796(6) 1.02020(13) 0.41916(11) 0.0931(7) Uani 1 1 d . . .
C55B C 0.06724(8) 0.95563(19) 0.40620(16) 0.0647(8) Uani 1 1 d . . .
F56B F 0.08675(5) 0.94285(11) 0.50315(8) 0.0673(5) Uani 1 1 d . . .
C56B C 0.08795(8) 0.91529(17) 0.44890(13) 0.0518(7) Uani 1 1 d . . .
N4B N 0.09375(7) 0.68828(15) 0.52396(10) 0.0558(6) Uani 1 1 d . B .
C5B C 0.08869(12) 0.6506(2) 0.46690(15) 0.0820(12) Uani 1 1 d DU . .
H511 H 0.0938 0.5919 0.4703 0.098 Uiso 0.705(9) 1 calc PR B 1
H512 H 0.1047 0.6753 0.4429 0.098 Uiso 0.705(9) 1 calc PR B 1
H513 H 0.1077 0.6128 0.4631 0.098 Uiso 0.295(9) 1 calc PR B 2
H514 H 0.0889 0.6933 0.4376 0.098 Uiso 0.295(9) 1 calc PR B 2
C6B C 0.0518(2) 0.6624(6) 0.4382(4) 0.127(4) Uani 0.705(9) 1 d PDU B 1
H6B1 H 0.0472 0.7215 0.4353 0.153 Uiso 0.705(9) 1 calc PR B 1
H6B2 H 0.0362 0.6394 0.4637 0.153 Uiso 0.705(9) 1 calc PR B 1
C7B C 0.0424(4) 0.6249(10) 0.3787(6) 0.249(8) Uani 0.705(9) 1 d PDU B 1
H7B1 H 0.0642 0.6193 0.3628 0.299 Uiso 0.705(9) 1 calc PR B 1
H7B2 H 0.0346 0.5690 0.3854 0.299 Uiso 0.705(9) 1 calc PR B 1
C8B C 0.0168(6) 0.6581(16) 0.3300(10) 0.404(16) Uani 0.705(9) 1 d PDU B 1
H8B1 H 0.0175 0.6246 0.2960 0.606 Uiso 0.705(9) 1 calc PR B 1
H8B2 H 0.0229 0.7141 0.3218 0.606 Uiso 0.705(9) 1 calc PR B 1
H8B3 H -0.0062 0.6567 0.3411 0.606 Uiso 0.705(9) 1 calc PR B 1
C6D C 0.0551(3) 0.6048(9) 0.4572(7) 0.117(7) Uani 0.295(9) 1 d PDU B 2
H6D1 H 0.0547 0.5680 0.4241 0.140 Uiso 0.295(9) 1 calc PR B 2
H6D2 H 0.0518 0.5721 0.4911 0.140 Uiso 0.295(9) 1 calc PR B 2
C7D C 0.0279(4) 0.6674(12) 0.4464(11) 0.133(8) Uani 0.295(9) 1 d PDU B 2
H7D1 H 0.0331 0.7059 0.4166 0.159 Uiso 0.295(9) 1 calc PR B 2
H7D2 H 0.0255 0.6982 0.4815 0.159 Uiso 0.295(9) 1 calc PR B 2
C8D C -0.0040(4) 0.6192(13) 0.4269(10) 0.132(8) Uani 0.295(9) 1 d PDU B 2
H8D1 H -0.0235 0.6563 0.4195 0.198 Uiso 0.295(9) 1 calc PR B 2
H8D2 H -0.0082 0.5805 0.4566 0.198 Uiso 0.295(9) 1 calc PR B 2
H8D3 H -0.0011 0.5897 0.3920 0.198 Uiso 0.295(9) 1 calc PR B 2

loop_
_atom_site_aniso_label
_atom_site_aniso_U_11
_atom_site_aniso_U_22
_atom_site_aniso_U_33
_atom_site_aniso_U_23
_atom_site_aniso_U_13
_atom_site_aniso_U_12
P1A 0.0429(3) 0.0381(3) 0.0309(3) -0.0003(2) 0.0034(2) 0.0026(3)
B1A 0.0465(15) 0.0345(14) 0.0317(13) 0.0020(11) 0.0064(11) 0.0032(11)
Cl1A 0.1010(7) 0.0718(5) 0.0794(6) 0.0030(4) 0.0351(5) -0.0169(5)
Cl2A 0.0908(7) 0.0917(7) 0.0925(7) -0.0178(6) -0.0021(5) -0.0010(5)
C61A 0.082(2) 0.079(2) 0.077(2) 0.013(2) 0.0136(19) -0.016(2)
C1A 0.0451(13) 0.0362(12) 0.0319(12) 0.0023(10) 0.0061(10) 0.0051(10)
C2A 0.0438(13) 0.0353(12) 0.0357(12) 0.0005(10) 0.0049(10) 0.0060(10)
C3A 0.0445(13) 0.0360(13) 0.0368(12) 0.0005(10) 0.0059(10) 0.0041(10)
N4A 0.0602(14) 0.0463(13) 0.0483(13) 0.0018(10) 0.0108(11) -0.0079(11)
C5A 0.116(3) 0.0584(19) 0.0569(19) 0.0106(16) 0.0198(19) -0.027(2)
C6A 0.168(8) 0.116(7) 0.110(7) 0.000(5) 0.089(6) -0.039(6)
C7A 0.225(13) 0.248(15) 0.243(16) 0.038(13) 0.044(13) -0.064(12)
C8A 0.32(2) 0.37(2) 0.43(2) 0.105(17) -0.055(17) -0.037(17)
C6C 0.173(14) 0.136(13) 0.073(9) -0.025(9) 0.079(9) -0.063(11)
C7C 0.133(13) 0.201(17) 0.127(14) -0.029(12) 0.001(10) -0.083(12)
C8C 0.26(2) 0.24(2) 0.23(2) 0.018(18) 0.010(17) -0.021(17)
C9A 0.0660(17) 0.0411(14) 0.0384(14) 0.0002(11) 0.0038(12) -0.0069(12)
C11A 0.0556(15) 0.0332(12) 0.0292(11) 0.0012(9) 0.0073(10) 0.0030(11)
C12A 0.0617(17) 0.0456(15) 0.0423(14) 0.0068(12) 0.0059(12) 0.0091(13)
C13A 0.088(2) 0.0448(16) 0.0418(15) 0.0109(12) 0.0027(14) 0.0116(15)
C14A 0.094(2) 0.0397(14) 0.0295(13) -0.0002(11) 0.0125(13) -0.0055(14)
C15A 0.0699(18) 0.0458(15) 0.0440(15) -0.0012(12) 0.0173(13) -0.0074(13)
C16A 0.0547(15) 0.0429(14) 0.0419(14) 0.0040(11) 0.0075(11) 0.0011(12)
C17A 0.132(3) 0.0596(19) 0.0424(16) 0.0117(15) 0.0198(19) -0.017(2)
C21A 0.0473(14) 0.0440(14) 0.0373(13) -0.0040(11) 0.0035(11) 0.0036(11)
C22A 0.0729(19) 0.0488(16) 0.0524(17) -0.0071(13) 0.0221(14) -0.0044(14)
C23A 0.075(2) 0.068(2) 0.0561(18) -0.0108(16) 0.0267(16) 0.0007(16)
C24A 0.074(2) 0.065(2) 0.0577(18) -0.0254(16) 0.0136(16) 0.0048(16)
C25A 0.103(3) 0.064(2) 0.117(3) -0.049(2) 0.047(3) -0.027(2)
C26A 0.085(2) 0.059(2) 0.098(3) -0.0304(19) 0.046(2) -0.0204(18)
C31A 0.0518(15) 0.0473(15) 0.0402(14) -0.0017(12) -0.0037(11) 0.0033(12)
C32A 0.077(2) 0.136(4) 0.0431(17) -0.002(2) -0.0080(16) 0.032(2)
C33A 0.098(3) 0.196(6) 0.054(2) -0.007(3) -0.026(2) 0.055(4)
C34A 0.080(3) 0.144(4) 0.084(3) -0.021(3) -0.033(2) 0.051(3)
C35A 0.064(2) 0.129(4) 0.084(3) -0.015(3) -0.0081(19) 0.041(2)
C36A 0.0586(18) 0.089(2) 0.0553(18) -0.0064(17) -0.0006(14) 0.0239(17)
C41A 0.0462(13) 0.0360(12) 0.0300(11) 0.0042(10) 0.0073(10) 0.0018(10)
F42A 0.0559(9) 0.0414(8) 0.0463(8) -0.0104(6) -0.0027(7) 0.0070(7)
C42A 0.0480(14) 0.0345(12) 0.0336(12) 0.0016(10) 0.0055(10) -0.0009(10)
F43A 0.0541(9) 0.0412(8) 0.0602(9) -0.0022(7) 0.0052(7) 0.0106(7)
C43A 0.0475(14) 0.0340(12) 0.0424(13) 0.0040(10) 0.0102(11) 0.0041(10)
F44A 0.0519(9) 0.0674(11) 0.0558(10) 0.0056(8) -0.0042(7) 0.0147(8)
C44A 0.0414(13) 0.0507(15) 0.0397(13) 0.0099(11) 0.0045(10) 0.0047(11)
F45A 0.0624(10) 0.0749(11) 0.0389(8) -0.0089(8) -0.0061(7) 0.0069(8)
C45A 0.0500(14) 0.0545(16) 0.0286(12) 0.0008(11) 0.0025(10) -0.0001(12)
F46A 0.0650(10) 0.0515(9) 0.0377(8) -0.0116(7) 0.0025(7) 0.0099(7)
C46A 0.0541(15) 0.0410(13) 0.0311(12) -0.0003(10) 0.0101(11) 0.0035(11)
C51A 0.0481(14) 0.0396(13) 0.0362(12) -0.0011(10) 0.0062(10) 0.0036(11)
F52A 0.0731(10) 0.0533(9) 0.0426(8) 0.0119(7) 0.0167(7) 0.0108(8)
C52A 0.0510(15) 0.0450(14) 0.0393(13) 0.0005(11) 0.0090(11) 0.0011(12)
F53A 0.0940(14) 0.0864(13) 0.0453(9) -0.0017(9) 0.0290(9) -0.0002(11)
C53A 0.0608(17) 0.0628(18) 0.0410(15) -0.0057(13) 0.0160(13) -0.0031(14)
F54A 0.1140(18) 0.1017(17) 0.0885(15) -0.0231(13) 0.0497(13) 0.0310(14)
C54A 0.068(2) 0.068(2) 0.0617(19) -0.0162(16) 0.0242(16) 0.0120(16)
F55A 0.0957(15) 0.0702(13) 0.1015(16) 0.0031(11) 0.0283(12) 0.0435(11)
C55A 0.0645(19) 0.0538(17) 0.070(2) -0.0035(15) 0.0157(16) 0.0201(15)
F56A 0.0761(11) 0.0602(10) 0.0541(10) 0.0147(8) 0.0107(8) 0.0268(9)
C56A 0.0565(16) 0.0488(15) 0.0440(15) 0.0037(12) 0.0082(12) 0.0097(13)
P1B 0.0501(4) 0.0378(3) 0.0335(3) -0.0007(3) 0.0097(3) -0.0056(3)
B1B 0.0548(17) 0.0340(14) 0.0337(14) 0.0009(11) 0.0090(12) 0.0013(12)
C1B 0.0501(14) 0.0337(12) 0.0357(12) -0.0016(10) 0.0081(10) -0.0035(10)
C2B 0.0466(13) 0.0346(12) 0.0382(13) 0.0017(10) 0.0085(10) 0.0013(10)
C3B 0.0505(14) 0.0356(13) 0.0372(13) -0.0014(10) 0.0070(11) 0.0003(11)
C9B 0.0690(18) 0.0378(13) 0.0413(14) 0.0021(11) 0.0111(12) -0.0104(12)
C11B 0.0593(15) 0.0371(13) 0.0303(12) 0.0010(10) 0.0101(11) -0.0054(11)
C12B 0.0644(17) 0.0426(14) 0.0469(15) -0.0057(12) -0.0004(13) 0.0058(13)
C13B 0.090(2) 0.0406(15) 0.0457(15) -0.0040(12) 0.0087(15) 0.0111(15)
C14B 0.093(2) 0.0408(14) 0.0301(13) 0.0001(11) 0.0111(14) -0.0141(14)
C15B 0.0641(18) 0.0668(19) 0.0422(15) -0.0083(14) 0.0107(13) -0.0219(15)
C16B 0.0565(16) 0.0557(17) 0.0463(15) -0.0122(13) 0.0160(12) -0.0104(13)
C17B 0.128(3) 0.0591(19) 0.0392(16) -0.0125(14) 0.0104(18) -0.023(2)
C21B 0.0648(17) 0.0428(14) 0.0349(13) 0.0000(11) 0.0062(12) -0.0072(12)
C22B 0.0632(18) 0.0595(18) 0.0480(16) 0.0074(14) 0.0044(13) -0.0039(14)
C23B 0.077(2) 0.079(2) 0.065(2) 0.0166(18) -0.0051(17) 0.0059(19)
C24B 0.104(3) 0.077(3) 0.081(3) 0.034(2) -0.020(2) -0.003(2)
C25B 0.117(4) 0.078(3) 0.098(3) 0.050(2) -0.012(3) -0.030(2)
C26B 0.079(2) 0.069(2) 0.073(2) 0.0289(18) -0.0017(18) -0.0229(18)
C31B 0.0597(17) 0.0488(15) 0.0491(15) -0.0027(12) 0.0203(13) -0.0050(13)
C32B 0.083(2) 0.097(3) 0.059(2) -0.0107(19) 0.0304(18) -0.003(2)
C33B 0.103(3) 0.139(4) 0.081(3) -0.014(3) 0.053(3) 0.009(3)
C34B 0.093(3) 0.130(4) 0.131(4) -0.003(3) 0.068(3) 0.019(3)
C35B 0.063(2) 0.123(4) 0.111(4) 0.009(3) 0.025(2) 0.018(2)
C36B 0.0602(19) 0.083(2) 0.069(2) 0.0016(18) 0.0200(16) 0.0058(17)
C41B 0.0533(14) 0.0371(13) 0.0318(12) -0.0017(10) 0.0045(10) 0.0006(11)
F42B 0.0774(11) 0.0407(8) 0.0547(9) 0.0120(7) 0.0202(8) 0.0088(7)
C42B 0.0585(16) 0.0356(13) 0.0343(12) -0.0028(10) 0.0062(11) 0.0008(11)
F43B 0.0718(11) 0.0471(9) 0.0723(11) 0.0045(8) 0.0018(9) 0.0172(8)
C43B 0.0566(16) 0.0395(14) 0.0440(14) -0.0033(11) -0.0030(12) 0.0077(12)
F44B 0.0557(10) 0.0782(12) 0.0702(11) -0.0089(9) 0.0133(8) 0.0173(9)
C44B 0.0475(15) 0.0580(17) 0.0431(14) -0.0097(13) 0.0040(12) 0.0074(13)
F45B 0.0661(11) 0.0883(13) 0.0557(10) 0.0157(9) 0.0257(8) 0.0092(9)
C45B 0.0530(15) 0.0619(17) 0.0350(13) -0.0005(12) 0.0105(11) -0.0004(13)
F46B 0.0694(10) 0.0546(9) 0.0470(9) 0.0175(7) 0.0182(7) 0.0113(8)
C46B 0.0559(15) 0.0452(14) 0.0327(12) 0.0035(11) 0.0052(11) 0.0055(12)
C51B 0.0520(15) 0.0381(13) 0.0408(14) 0.0014(11) 0.0047(11) -0.0005(11)
F52B 0.0848(12) 0.0617(10) 0.0387(8) -0.0088(7) 0.0029(8) 0.0115(9)
C52B 0.0616(17) 0.0451(15) 0.0427(14) -0.0011(12) 0.0037(12) 0.0012(13)
F53B 0.1104(16) 0.0996(16) 0.0413(10) 0.0044(10) -0.0107(10) -0.0003(13)
C53B 0.074(2) 0.0646(19) 0.0406(15) 0.0067(14) -0.0042(14) -0.0045(16)
F54B 0.1065(17) 0.0960(16) 0.0915(16) 0.0324(13) -0.0304(13) 0.0193(13)
C54B 0.071(2) 0.063(2) 0.065(2) 0.0209(17) -0.0149(16) 0.0019(16)
F55B 0.0890(15) 0.0708(13) 0.1138(18) 0.0018(12) -0.0088(13) 0.0358(11)
C55B 0.0594(18) 0.0489(17) 0.082(2) 0.0080(16) -0.0033(16) 0.0129(14)
F56B 0.0751(12) 0.0640(11) 0.0628(11) -0.0122(9) 0.0086(9) 0.0224(9)
C56B 0.0563(16) 0.0452(15) 0.0532(16) -0.0012(13) 0.0048(13) 0.0034(12)
N4B 0.0763(17) 0.0454(13) 0.0455(13) -0.0055(10) 0.0067(11) -0.0184(12)
C5B 0.134(3) 0.060(2) 0.0512(18) -0.0170(16) 0.006(2) -0.034(2)
C6B 0.148(8) 0.131(7) 0.090(5) -0.031(5) -0.029(5) -0.048(6)
C7B 0.260(14) 0.213(12) 0.243(14) -0.080(11) -0.086(11) 0.003(11)
C8B 0.32(2) 0.41(2) 0.49(2) -0.082(18) 0.092(18) 0.004(17)
C6D 0.182(15) 0.066(9) 0.083(10) -0.018(8) -0.057(10) 0.000(10)
C7D 0.120(14) 0.133(14) 0.149(15) -0.031(12) 0.032(12) 0.029(12)
C8D 0.071(9) 0.153(14) 0.164(15) -0.045(12) -0.013(9) -0.020(9)

loop_
_atom_type_symbol
_atom_type_description
_atom_type_scat_dispersion_real
_atom_type_scat_dispersion_imag
_atom_type_scat_source
C C 0.0181 0.0091 'International Tables Vol C Tables 4.2.6.8 and 6.1.1.4'
H H 0.0000 0.0000 'International Tables Vol C Tables 4.2.6.8 and 6.1.1.4'
B B 0.0090 0.0039 'International Tables Vol C Tables 4.2.6.8 and 6.1.1.4'
N N 0.0311 0.0180 'International Tables Vol C Tables 4.2.6.8 and 6.1.1.4'
F F 0.0727 0.0534 'International Tables Vol C Tables 4.2.6.8 and 6.1.1.4'
P P 0.2955 0.4335 'International Tables Vol C Tables 4.2.6.8 and 6.1.1.4'
Cl Cl 0.3639 0.7018 'International Tables Vol C Tables 4.2.6.8 and 6.1.1.4'

loop_
_geom_angle_atom_site_label_1
_geom_angle_atom_site_label_2
_geom_angle_atom_site_label_3
_geom_angle
C1A P1A C21A 114.36(12)
C1A P1A C31A 113.88(12)
C21A P1A C31A 105.05(12)
C1A P1A C3A 98.23(11)
C21A P1A C3A 114.44(12)
C31A P1A C3A 111.15(12)
C2A B1A C51A 110.2(2)
C2A B1A C3A 103.02(19)
C51A B1A C3A 110.0(2)
C2A B1A C41A 106.1(2)
C51A B1A C41A 112.80(19)
C3A B1A C41A 114.1(2)
Cl1A C61A Cl2A 112.5(2)
Cl1A C61A H61A 109.1
Cl2A C61A H61A 109.1
Cl1A C61A H61B 109.1
Cl2A C61A H61B 109.1
H61A C61A H61B 107.8
C2A C1A C11A 125.7(2)
C2A C1A P1A 110.96(18)
C11A C1A P1A 123.22(18)
C1A C2A C9A 120.3(2)
C1A C2A B1A 119.8(2)
C9A C2A B1A 119.9(2)
N4A C3A B1A 139.3(2)
N4A C3A P1A 112.81(19)
B1A C3A P1A 107.81(16)
C3A N4A C5A 118.4(3)
N4A C5A C6C 105.7(6)
N4A C5A C6A 109.5(4)
C6C C5A C6A 33.7(7)
N4A C5A H501 109.8
C6C C5A H501 80.5
C6A C5A H501 109.8
N4A C5A H502 109.8
C6C C5A H502 137.3
C6A C5A H502 109.8
H501 C5A H502 108.2
N4A C5A H503 110.6
C6C C5A H503 110.6
C6A C5A H503 133.0
H501 C5A H503 32.2
H502 C5A H503 78.2
N4A C5A H504 110.6
C6C C5A H504 110.6
C6A C5A H504 78.4
H501 C5A H504 132.8
H502 C5A H504 33.8
H503 C5A H504 108.7
C5A C6A C7A 112.9(10)
C5A C6A H6A1 109.0
C7A C6A H6A1 109.0
C5A C6A H6A2 109.0
C7A C6A H6A2 109.0
H6A1 C6A H6A2 107.8
C6A C7A C8A 123.0(18)
C6A C7A H7A1 106.6
C8A C7A H7A1 106.6
C6A C7A H7A2 106.6
C8A C7A H7A2 106.6
H7A1 C7A H7A2 106.5
C7A C8A H8A1 109.5
C7A C8A H8A2 109.5
H8A1 C8A H8A2 109.5
C7A C8A H8A3 109.5
H8A1 C8A H8A3 109.5
H8A2 C8A H8A3 109.5
C7C C6C C5A 126.6(13)
C7C C6C H6C1 105.7
C5A C6C H6C1 105.7
C7C C6C H6C2 105.7
C5A C6C H6C2 105.7
H6C1 C6C H6C2 106.1
C6C C7C C8C 122(2)
C6C C7C H7C1 106.9
C8C C7C H7C1 106.9
C6C C7C H7C2 106.9
C8C C7C H7C2 106.9
H7C1 C7C H7C2 106.7
C7C C8C H8C1 109.5
C7C C8C H8C2 109.5
H8C1 C8C H8C2 109.5
C7C C8C H8C3 109.5
H8C1 C8C H8C3 109.5
H8C2 C8C H8C3 109.5
C2A C9A H9A1 109.5
C2A C9A H9A2 109.5
H9A1 C9A H9A2 109.5
C2A C9A H9A3 109.5
H9A1 C9A H9A3 109.5
H9A2 C9A H9A3 109.5
C16A C11A C12A 118.0(2)
C16A C11A C1A 121.0(2)
C12A C11A C1A 121.0(2)
C13A C12A C11A 120.6(3)
C13A C12A H12A 119.7
C11A C12A H12A 119.7
C14A C13A C12A 121.5(3)
C14A C13A H13A 119.2
C12A C13A H13A 119.2
C13A C14A C15A 118.1(3)
C13A C14A C17A 120.7(3)
C15A C14A C17A 121.2(3)
C14A C15A C16A 121.3(3)
C14A C15A H15A 119.3
C16A C15A H15A 119.3
C15A C16A C11A 120.5(3)
C15A C16A H16A 119.8
C11A C16A H16A 119.8
C14A C17A H17A 109.5
C14A C17A H17B 109.5
H17A C17A H17B 109.5
C14A C17A H17C 109.5
H17A C17A H17C 109.5
H17B C17A H17C 109.5
C22A C21A C26A 119.1(3)
C22A C21A P1A 121.5(2)
C26A C21A P1A 119.3(2)
C21A C22A C23A 120.2(3)
C21A C22A H22A 119.9
C23A C22A H22A 119.9
C24A C23A C22A 120.5(3)
C24A C23A H23A 119.8
C22A C23A H23A 119.8
C23A C24A C25A 119.8(3)
C23A C24A H24A 120.1
C25A C24A H24A 120.1
C24A C25A C26A 120.8(3)
C24A C25A H25A 119.6
C26A C25A H25A 119.6
C21A C26A C25A 119.7(3)
C21A C26A H26A 120.1
C25A C26A H26A 120.1
C32A C31A C36A 118.9(3)
C32A C31A P1A 121.0(2)
C36A C31A P1A 120.1(2)
C31A C32A C33A 120.0(4)
C31A C32A H32A 120.0
C33A C32A H32A 120.0
C34A C33A C32A 120.7(4)
C34A C33A H33A 119.6
C32A C33A H33A 119.6
C35A C34A C33A 119.9(4)
C35A C34A H34A 120.0
C33A C34A H34A 120.0
C34A C35A C36A 119.9(4)
C34A C35A H35A 120.0
C36A C35A H35A 120.0
C31A C36A C35A 120.5(3)
C31A C36A H36A 119.7
C35A C36A H36A 119.7
C46A C41A C42A 113.2(2)
C46A C41A B1A 122.9(2)
C42A C41A B1A 123.7(2)
F42A C42A C43A 115.6(2)
F42A C42A C41A 120.2(2)
C43A C42A C41A 124.1(2)
F43A C43A C44A 119.1(2)
F43A C43A C42A 121.1(2)
C44A C43A C42A 119.7(2)
F44A C44A C45A 120.5(2)
F44A C44A C43A 120.6(2)
C45A C44A C43A 118.9(2)
F45A C45A C44A 119.5(2)
F45A C45A C46A 121.1(2)
C44A C45A C46A 119.5(2)
F46A C46A C45A 115.7(2)
F46A C46A C41A 119.8(2)
C45A C46A C41A 124.4(2)
C52A C51A C56A 112.6(2)
C52A C51A B1A 125.7(2)
C56A C51A B1A 121.6(2)
F52A C52A C53A 115.0(2)
F52A C52A C51A 120.5(2)
C53A C52A C51A 124.6(3)
F53A C53A C54A 120.2(3)
F53A C53A C52A 120.4(3)
C54A C53A C52A 119.3(3)
F54A C54A C55A 120.6(3)
F54A C54A C53A 120.1(3)
C55A C54A C53A 119.3(3)
F55A C55A C54A 120.2(3)
F55A C55A C56A 120.1(3)
C54A C55A C56A 119.7(3)
F56A C56A C55A 115.5(2)
F56A C56A C51A 120.2(2)
C55A C56A C51A 124.4(3)
C1B P1B C31B 112.87(13)
C1B P1B C21B 112.67(13)
C31B P1B C21B 107.50(14)
C1B P1B C3B 97.65(11)
C31B P1B C3B 113.54(13)
C21B P1B C3B 112.56(12)
C2B B1B C3B 102.71(19)
C2B B1B C41B 105.8(2)
C3B B1B C41B 114.5(2)
C2B B1B C51B 110.2(2)
C3B B1B C51B 109.4(2)
C41B B1B C51B 113.5(2)
C2B C1B C11B 126.0(2)
C2B C1B P1B 110.95(19)
C11B C1B P1B 122.76(18)
C1B C2B C9B 119.3(2)
C1B C2B B1B 120.1(2)
C9B C2B B1B 120.6(2)
N4B C3B B1B 138.5(2)
N4B C3B P1B 113.31(19)
B1B C3B P1B 108.19(17)
C2B C9B H9B1 109.5
C2B C9B H9B2 109.5
H9B1 C9B H9B2 109.5
C2B C9B H9B3 109.5
H9B1 C9B H9B3 109.5
H9B2 C9B H9B3 109.5
C16B C11B C12B 117.7(2)
C16B C11B C1B 122.1(2)
C12B C11B C1B 120.1(2)
C13B C12B C11B 120.9(3)
C13B C12B H12B 119.5
C11B C12B H12B 119.5
C14B C13B C12B 121.2(3)
C14B C13B H13B 119.4
C12B C13B H13B 119.4
C15B C14B C13B 117.7(3)
C15B C14B C17B 121.5(3)
C13B C14B C17B 120.8(3)
C14B C15B C16B 121.6(3)
C14B C15B H15B 119.2
C16B C15B H15B 119.2
C11B C16B C15B 120.7(3)
C11B C16B H16B 119.6
C15B C16B H16B 119.6
C14B C17B H17D 109.5
C14B C17B H17E 109.5
H17D C17B H17E 109.5
C14B C17B H17F 109.5
H17D C17B H17F 109.5
H17E C17B H17F 109.5
C22B C21B C26B 119.5(3)
C22B C21B P1B 120.1(2)
C26B C21B P1B 120.3(2)
C21B C22B C23B 120.7(3)
C21B C22B H22B 119.7
C23B C22B H22B 119.7
C24B C23B C22B 120.3(4)
C24B C23B H23B 119.8
C22B C23B H23B 119.8
C23B C24B C25B 119.9(3)
C23B C24B H24B 120.0
C25B C24B H24B 120.0
C26B C25B C24B 120.4(4)
C26B C25B H25B 119.8
C24B C25B H25B 119.8
C25B C26B C21B 119.2(4)
C25B C26B H26B 120.4
C21B C26B H26B 120.4
C36B C31B C32B 119.8(3)
C36B C31B P1B 120.5(2)
C32B C31B P1B 119.5(3)
C31B C32B C33B 119.8(4)
C31B C32B H32B 120.1
C33B C32B H32B 120.1
C34B C33B C32B 119.6(4)
C34B C33B H33B 120.2
C32B C33B H33B 120.2
C33B C34B C35B 121.5(4)
C33B C34B H34B 119.3
C35B C34B H34B 119.3
C34B C35B C36B 118.9(4)
C34B C35B H35B 120.5
C36B C35B H35B 120.5
C31B C36B C35B 120.4(4)
C31B C36B H36B 119.8
C35B C36B H36B 119.8
C46B C41B C42B 113.1(2)
C46B C41B B1B 122.9(2)
C42B C41B B1B 123.8(2)
F42B C42B C43B 115.7(2)
F42B C42B C41B 120.1(2)
C43B C42B C41B 124.2(2)
F43B C43B C44B 119.7(3)
F43B C43B C42B 120.6(3)
C44B C43B C42B 119.7(2)
F44B C44B C43B 120.9(3)
F44B C44B C45B 120.0(3)
C43B C44B C45B 119.1(3)
F45B C45B C44B 119.3(3)
F45B C45B C46B 121.4(3)
C44B C45B C46B 119.3(3)
F46B C46B C45B 115.5(2)
F46B C46B C41B 120.0(2)
C45B C46B C41B 124.5(2)
C52B C51B C56B 112.5(2)
C52B C51B B1B 126.1(2)
C56B C51B B1B 121.4(2)
F52B C52B C53B 115.3(3)
F52B C52B C51B 120.4(2)
C53B C52B C51B 124.3(3)
F53B C53B C54B 119.6(3)
F53B C53B C52B 120.5(3)
C54B C53B C52B 119.9(3)
F54B C54B C55B 121.0(3)
F54B C54B C53B 120.3(3)
C55B C54B C53B 118.7(3)
F55B C55B C54B 119.9(3)
F55B C55B C56B 120.2(3)
C54B C55B C56B 119.9(3)
F56B C56B C55B 116.0(3)
F56B C56B C51B 119.4(2)
C55B C56B C51B 124.7(3)
C3B N4B C5B 117.9(3)
N4B C5B C6D 111.1(7)
N4B C5B C6B 111.0(5)
C6D C5B C6B 40.2(6)
N4B C5B H511 109.4
C6D C5B H511 72.1
C6B C5B H511 109.4
N4B C5B H512 109.4
C6D C5B H512 136.6
C6B C5B H512 109.4
H511 C5B H512 108.0
N4B C5B H513 109.4
C6D C5B H513 109.4
C6B C5B H513 136.7
H511 C5B H513 40.6
H512 C5B H513 70.1
N4B C5B H514 109.4
C6D C5B H514 109.4
C6B C5B H514 72.1
H511 C5B H514 137.1
H512 C5B H514 40.6
H513 C5B H514 108.0
C5B C6B C7B 117.1(9)
C5B C6B H6B1 108.0
C7B C6B H6B1 108.0
C5B C6B H6B2 108.0
C7B C6B H6B2 108.0
H6B1 C6B H6B2 107.3
C8B C7B C6B 127.2(16)
C8B C7B H7B1 105.5
C6B C7B H7B1 105.5
C8B C7B H7B2 105.5
C6B C7B H7B2 105.5
H7B1 C7B H7B2 106.1
C7B C8B H8B1 109.5
C7B C8B H8B2 109.5
H8B1 C8B H8B2 109.5
C7B C8B H8B3 109.5
H8B1 C8B H8B3 109.5
H8B2 C8B H8B3 109.5
C7D C6D C5B 106.1(12)
C7D C6D H6D1 110.5
C5B C6D H6D1 110.5
C7D C6D H6D2 110.5
C5B C6D H6D2 110.5
H6D1 C6D H6D2 108.7
C6D C7D C8D 104.1(14)
C6D C7D H7D1 110.9
C8D C7D H7D1 110.9
C6D C7D H7D2 110.9
C8D C7D H7D2 110.9
H7D1 C7D H7D2 109.0
C7D C8D H8D1 109.5
C7D C8D H8D2 109.5
H8D1 C8D H8D2 109.5
C7D C8D H8D3 109.5
H8D1 C8D H8D3 109.5
H8D2 C8D H8D3 109.5

loop_
_geom_bond_atom_site_label_1
_geom_bond_atom_site_label_2
_geom_bond_distance
P1A C1A 1.770(3)
P1A C21A 1.800(3)
P1A C31A 1.803(3)
P1A C3A 1.830(2)
B1A C2A 1.638(4)
B1A C51A 1.651(4)
B1A C3A 1.653(4)
B1A C41A 1.653(4)
Cl1A C61A 1.742(4)
Cl2A C61A 1.745(4)
C61A H61A 0.9800
C61A H61B 0.9800
C1A C2A 1.358(3)
C1A C11A 1.492(3)
C2A C9A 1.501(4)
C3A N4A 1.273(3)
N4A C5A 1.463(4)
C5A C6C 1.558(13)
C5A C6A 1.588(9)
C5A H501 0.9800
C5A H502 0.9800
C5A H503 0.9800
C5A H504 0.9800
C6A C7A 1.599(13)
C6A H6A1 0.9800
C6A H6A2 0.9800
C7A C8A 1.623(16)
C7A H7A1 0.9800
C7A H7A2 0.9800
C8A H8A1 0.9700
C8A H8A2 0.9700
C8A H8A3 0.9700
C6C C7C 1.493(14)
C6C H6C1 0.9800
C6C H6C2 0.9800
C7C C8C 1.563(16)
C7C H7C1 0.9800
C7C H7C2 0.9800
C8C H8C1 0.9700
C8C H8C2 0.9700
C8C H8C3 0.9700
C9A H9A1 0.9700
C9A H9A2 0.9700
C9A H9A3 0.9700
C11A C16A 1.391(4)
C11A C12A 1.393(4)
C12A C13A 1.386(4)
C12A H12A 0.9400
C13A C14A 1.375(5)
C13A H13A 0.9400
C14A C15A 1.381(4)
C14A C17A 1.516(4)
C15A C16A 1.390(4)
C15A H15A 0.9400
C16A H16A 0.9400
C17A H17A 0.9700
C17A H17B 0.9700
C17A H17C 0.9700
C21A C22A 1.380(4)
C21A C26A 1.382(4)
C22A C23A 1.390(4)
C22A H22A 0.9400
C23A C24A 1.356(5)
C23A H23A 0.9400
C24A C25A 1.368(5)
C24A H24A 0.9400
C25A C26A 1.388(5)
C25A H25A 0.9400
C26A H26A 0.9400
C31A C32A 1.376(4)
C31A C36A 1.381(4)
C32A C33A 1.379(5)
C32A H32A 0.9400
C33A C34A 1.367(7)
C33A H33A 0.9400
C34A C35A 1.359(6)
C34A H34A 0.9400
C35A C36A 1.387(5)
C35A H35A 0.9400
C36A H36A 0.9400
C41A C46A 1.390(4)
C41A C42A 1.390(3)
F42A C42A 1.356(3)
C42A C43A 1.377(4)
F43A C43A 1.348(3)
C43A C44A 1.374(4)
F44A C44A 1.343(3)
C44A C45A 1.374(4)
F45A C45A 1.347(3)
C45A C46A 1.377(4)
F46A C46A 1.353(3)
C51A C52A 1.389(4)
C51A C56A 1.394(4)
F52A C52A 1.351(3)
C52A C53A 1.387(4)
F53A C53A 1.342(3)
C53A C54A 1.367(5)
F54A C54A 1.348(3)
C54A C55A 1.360(5)
F55A C55A 1.346(4)
C55A C56A 1.382(4)
F56A C56A 1.350(3)
P1B C1B 1.775(2)
P1B C31B 1.796(3)
P1B C21B 1.797(3)
P1B C3B 1.830(3)
B1B C2B 1.632(4)
B1B C3B 1.648(4)
B1B C41B 1.652(4)
B1B C51B 1.653(4)
C1B C2B 1.353(3)
C1B C11B 1.491(3)
C2B C9B 1.507(3)
C3B N4B 1.273(3)
C9B H9B1 0.9700
C9B H9B2 0.9700
C9B H9B3 0.9700
C11B C16B 1.382(4)
C11B C12B 1.389(4)
C12B C13B 1.388(4)
C12B H12B 0.9400
C13B C14B 1.382(5)
C13B H13B 0.9400
C14B C15B 1.372(5)
C14B C17B 1.508(4)
C15B C16B 1.392(4)
C15B H15B 0.9400
C16B H16B 0.9400
C17B H17D 0.9700
C17B H17E 0.9700
C17B H17F 0.9700
C21B C22B 1.379(4)
C21B C26B 1.397(4)
C22B C23B 1.380(5)
C22B H22B 0.9400
C23B C24B 1.360(6)
C23B H23B 0.9400
C24B C25B 1.391(6)
C24B H24B 0.9400
C25B C26B 1.385(5)
C25B H25B 0.9400
C26B H26B 0.9400
C31B C36B 1.385(5)
C31B C32B 1.388(4)
C32B C33B 1.388(6)
C32B H32B 0.9400
C33B C34B 1.371(7)
C33B H33B 0.9400
C34B C35B 1.379(7)
C34B H34B 0.9400
C35B C36B 1.386(5)
C35B H35B 0.9400
C36B H36B 0.9400
C41B C46B 1.386(4)
C41B C42B 1.388(4)
F42B C42B 1.351(3)
C42B C43B 1.379(4)
F43B C43B 1.350(3)
C43B C44B 1.364(4)
F44B C44B 1.345(3)
C44B C45B 1.374(4)
F45B C45B 1.348(3)
C45B C46B 1.377(4)
F46B C46B 1.360(3)
C51B C52B 1.390(4)
C51B C56B 1.399(4)
F52B C52B 1.349(3)
C52B C53B 1.380(4)
F53B C53B 1.349(4)
C53B C54B 1.375(5)
F54B C54B 1.345(4)
C54B C55B 1.362(5)
F55B C55B 1.352(4)
C55B C56B 1.373(4)
F56B C56B 1.357(3)
N4B C5B 1.464(4)
C5B C6D 1.504(13)
C5B C6B 1.525(9)
C5B H511 0.9800
C5B H512 0.9800
C5B H513 0.9800
C5B H514 0.9800
C6B C7B 1.528(11)
C6B H6B1 0.9800
C6B H6B2 0.9800
C7B C8B 1.516(15)
C7B H7B1 0.9800
C7B H7B2 0.9800
C8B H8B1 0.9700
C8B H8B2 0.9700
C8B H8B3 0.9700
C6D C7D 1.472(15)
C6D H6D1 0.9800
C6D H6D2 0.9800
C7D C8D 1.498(15)
C7D H7D1 0.9800
C7D H7D2 0.9800
C8D H8D1 0.9700
C8D H8D2 0.9700
C8D H8D3 0.9700

loop_
_geom_torsion_atom_site_label_1
_geom_torsion_atom_site_label_2
_geom_torsion_atom_site_label_3
_geom_torsion_atom_site_label_4
_geom_torsion
C21A P1A C1A C2A 122.73(19)
C31A P1A C1A C2A -116.45(19)
C3A P1A C1A C2A 1.1(2)
C21A P1A C1A C11A -61.4(2)
C31A P1A C1A C11A 59.5(2)
C3A P1A C1A C11A 177.0(2)
C11A C1A C2A C9A -0.5(4)
P1A C1A C2A C9A 175.3(2)
C11A C1A C2A B1A -179.8(2)
P1A C1A C2A B1A -4.0(3)
C51A B1A C2A C1A 122.4(2)
C3A B1A C2A C1A 5.1(3)
C41A B1A C2A C1A -115.1(2)
C51A B1A C2A C9A -56.9(3)
C3A B1A C2A C9A -174.2(2)
C41A B1A C2A C9A 65.6(3)
C2A B1A C3A N4A 172.9(3)
C51A B1A C3A N4A 55.4(4)
C41A B1A C3A N4A -72.5(4)
C2A B1A C3A P1A -3.7(2)
C51A B1A C3A P1A -121.20(18)
C41A B1A C3A P1A 110.88(19)
C1A P1A C3A N4A -175.8(2)
C21A P1A C3A N4A 62.7(2)
C31A P1A C3A N4A -56.1(2)
C1A P1A C3A B1A 1.85(18)
C21A P1A C3A B1A -119.72(17)
C31A P1A C3A B1A 121.49(17)
B1A C3A N4A C5A 5.3(5)
P1A C3A N4A C5A -178.2(2)
C3A N4A C5A C6C -144.9(10)
C3A N4A C5A C6A -109.6(6)
N4A C5A C6A C7A 176.5(10)
C6C C5A C6A C7A -94.2(17)
C5A C6A C7A C8A -152.8(18)
N4A C5A C6C C7C 173(2)
C6A C5A C6C C7C 71.1(19)
C5A C6C C7C C8C -27(5)
C2A C1A C11A C16A -66.5(3)
P1A C1A C11A C16A 118.2(2)
C2A C1A C11A C12A 111.6(3)
P1A C1A C11A C12A -63.7(3)
C16A C11A C12A C13A 1.1(4)
C1A C11A C12A C13A -177.1(2)
C11A C12A C13A C14A -0.7(4)
C12A C13A C14A C15A 0.1(4)
C12A C13A C14A C17A -179.7(3)
C13A C14A C15A C16A 0.2(4)
C17A C14A C15A C16A -180.0(3)
C14A C15A C16A C11A 0.2(4)
C12A C11A C16A C15A -0.8(4)
C1A C11A C16A C15A 177.4(2)
C1A P1A C21A C22A 22.1(3)
C31A P1A C21A C22A -103.5(3)
C3A P1A C21A C22A 134.3(2)
C1A P1A C21A C26A -161.5(3)
C31A P1A C21A C26A 72.9(3)
C3A P1A C21A C26A -49.3(3)
C26A C21A C22A C23A -2.0(5)
P1A C21A C22A C23A 174.4(3)
C21A C22A C23A C24A 1.3(5)
C22A C23A C24A C25A 0.2(6)
C23A C24A C25A C26A -0.9(7)
C22A C21A C26A C25A 1.3(6)
P1A C21A C26A C25A -175.1(3)
C24A C25A C26A C21A 0.1(7)
C1A P1A C31A C32A -94.3(3)
C21A P1A C31A C32A 31.5(3)
C3A P1A C31A C32A 155.8(3)
C1A P1A C31A C36A 83.6(3)
C21A P1A C31A C36A -150.5(3)
C3A P1A C31A C36A -26.2(3)
C36A C31A C32A C33A -1.1(7)
P1A C31A C32A C33A 176.9(4)
C31A C32A C33A C34A 1.2(9)
C32A C33A C34A C35A -0.9(10)
C33A C34A C35A C36A 0.6(9)
C32A C31A C36A C35A 0.8(6)
P1A C31A C36A C35A -177.2(3)
C34A C35A C36A C31A -0.5(7)
C2A B1A C41A C46A -80.4(3)
C51A B1A C41A C46A 40.4(3)
C3A B1A C41A C46A 166.9(2)
C2A B1A C41A C42A 94.9(3)
C51A B1A C41A C42A -144.3(2)
C3A B1A C41A C42A -17.9(3)
C46A C41A C42A F42A 177.0(2)
B1A C41A C42A F42A 1.3(4)
C46A C41A C42A C43A -2.4(4)
B1A C41A C42A C43A -178.1(2)
F42A C42A C43A F43A 1.6(3)
C41A C42A C43A F43A -179.0(2)
F42A C42A C43A C44A -178.3(2)
C41A C42A C43A C44A 1.2(4)
F43A C43A C44A F44A -0.3(4)
C42A C43A C44A F44A 179.5(2)
F43A C43A C44A C45A -179.4(2)
C42A C43A C44A C45A 0.5(4)
F44A C44A C45A F45A 0.2(4)
C43A C44A C45A F45A 179.2(2)
F44A C44A C45A C46A -179.8(2)
C43A C44A C45A C46A -0.7(4)
F45A C45A C46A F46A -0.3(4)
C44A C45A C46A F46A 179.6(2)
F45A C45A C46A C41A 179.4(2)
C44A C45A C46A C41A -0.7(4)
C42A C41A C46A F46A -178.1(2)
B1A C41A C46A F46A -2.5(4)
C42A C41A C46A C45A 2.2(4)
B1A C41A C46A C45A 177.9(2)
C2A B1A C51A C52A 146.1(3)
C3A B1A C51A C52A -100.9(3)
C41A B1A C51A C52A 27.7(4)
C2A B1A C51A C56A -30.5(3)
C3A B1A C51A C56A 82.4(3)
C41A B1A C51A C56A -148.9(2)
C56A C51A C52A F52A -178.5(2)
B1A C51A C52A F52A 4.5(4)
C56A C51A C52A C53A 2.2(4)
B1A C51A C52A C53A -174.7(3)
F52A C52A C53A F53A -0.3(4)
C51A C52A C53A F53A 179.0(3)
F52A C52A C53A C54A -178.9(3)
C51A C52A C53A C54A 0.4(5)
F53A C53A C54A F54A 0.0(5)
C52A C53A C54A F54A 178.7(3)
F53A C53A C54A C55A 179.6(3)
C52A C53A C54A C55A -1.8(5)
F54A C54A C55A F55A 0.4(5)
C53A C54A C55A F55A -179.1(3)
F54A C54A C55A C56A 180.0(3)
C53A C54A C55A C56A 0.4(5)
F55A C55A C56A F56A 1.1(5)
C54A C55A C56A F56A -178.4(3)
F55A C55A C56A C51A -178.0(3)
C54A C55A C56A C51A 2.5(5)
C52A C51A C56A F56A 177.3(3)
B1A C51A C56A F56A -5.6(4)
C52A C51A C56A C55A -3.6(4)
B1A C51A C56A C55A 173.5(3)
C31B P1B C1B C2B -119.0(2)
C21B P1B C1B C2B 119.1(2)
C3B P1B C1B C2B 0.7(2)
C31B P1B C1B C11B 54.8(3)
C21B P1B C1B C11B -67.2(2)
C3B P1B C1B C11B 174.4(2)
C11B C1B C2B C9B 1.1(4)
P1B C1B C2B C9B 174.6(2)
C11B C1B C2B B1B -178.4(2)
P1B C1B C2B B1B -4.9(3)
C3B B1B C2B C1B 7.0(3)
C41B B1B C2B C1B -113.4(3)
C51B B1B C2B C1B 123.5(3)
C3B B1B C2B C9B -172.5(2)
C41B B1B C2B C9B 67.1(3)
C51B B1B C2B C9B -56.0(3)
C2B B1B C3B N4B 172.7(3)
C41B B1B C3B N4B -73.1(4)
C51B B1B C3B N4B 55.6(4)
C2B B1B C3B P1B -5.6(2)
C41B B1B C3B P1B 108.6(2)
C51B B1B C3B P1B -122.68(19)
C1B P1B C3B N4B -175.4(2)
C31B P1B C3B N4B -56.3(2)
C21B P1B C3B N4B 66.1(2)
C1B P1B C3B B1B 3.36(19)
C31B P1B C3B B1B 122.45(18)
C21B P1B C3B B1B -115.13(18)
C2B C1B C11B C16B -75.0(4)
P1B C1B C11B C16B 112.2(3)
C2B C1B C11B C12B 100.4(3)
P1B C1B C11B C12B -72.3(3)
C16B C11B C12B C13B 0.5(4)
C1B C11B C12B C13B -175.2(3)
C11B C12B C13B C14B -0.5(5)
C12B C13B C14B C15B 0.2(4)
C12B C13B C14B C17B -179.1(3)
C13B C14B C15B C16B 0.2(4)
C17B C14B C15B C16B 179.4(3)
C12B C11B C16B C15B -0.2(4)
C1B C11B C16B C15B 175.4(3)
C14B C15B C16B C11B -0.2(4)
C1B P1B C21B C22B -21.6(3)
C31B P1B C21B C22B -146.6(2)
C3B P1B C21B C22B 87.7(3)
C1B P1B C21B C26B 162.0(3)
C31B P1B C21B C26B 37.1(3)
C3B P1B C21B C26B -88.7(3)
C26B C21B C22B C23B -0.4(5)
P1B C21B C22B C23B -176.8(3)
C21B C22B C23B C24B -0.1(6)
C22B C23B C24B C25B -0.3(7)
C23B C24B C25B C26B 1.1(8)
C24B C25B C26B C21B -1.5(7)
C22B C21B C26B C25B 1.2(6)
P1B C21B C26B C25B 177.6(3)
C1B P1B C31B C36B 94.5(3)
C21B P1B C31B C36B -140.7(3)
C3B P1B C31B C36B -15.5(3)
C1B P1B C31B C32B -80.3(3)
C21B P1B C31B C32B 44.5(3)
C3B P1B C31B C32B 169.7(3)
C36B C31B C32B C33B 0.2(6)
P1B C31B C32B C33B 175.1(4)
C31B C32B C33B C34B 0.2(8)
C32B C33B C34B C35B -0.1(9)
C33B C34B C35B C36B -0.5(8)
C32B C31B C36B C35B -0.9(6)
P1B C31B C36B C35B -175.7(3)
C34B C35B C36B C31B 1.0(7)
C2B B1B C41B C46B -78.1(3)
C3B B1B C41B C46B 169.6(2)
C51B B1B C41B C46B 43.0(3)
C2B B1B C41B C42B 95.9(3)
C3B B1B C41B C42B -16.4(4)
C51B B1B C41B C42B -143.1(2)
C46B C41B C42B F42B 177.3(2)
B1B C41B C42B F42B 2.8(4)
C46B C41B C42B C43B -1.4(4)
B1B C41B C42B C43B -175.9(2)
F42B C42B C43B F43B 0.0(4)
C41B C42B C43B F43B 178.8(2)
F42B C42B C43B C44B -178.8(2)
C41B C42B C43B C44B -0.1(4)
F43B C43B C44B F44B 1.1(4)
C42B C43B C44B F44B 180.0(2)
F43B C43B C44B C45B -177.3(2)
C42B C43B C44B C45B 1.6(4)
F44B C44B C45B F45B 0.2(4)
C43B C44B C45B F45B 178.6(3)
F44B C44B C45B C46B -179.9(2)
C43B C44B C45B C46B -1.5(4)
F45B C45B C46B F46B -0.4(4)
C44B C45B C46B F46B 179.7(2)
F45B C45B C46B C41B 179.8(2)
C44B C45B C46B C41B -0.1(4)
C42B C41B C46B F46B -178.3(2)
B1B C41B C46B F46B -3.7(4)
C42B C41B C46B C45B 1.5(4)
B1B C41B C46B C45B 176.1(3)
C2B B1B C51B C52B 143.5(3)
C3B B1B C51B C52B -104.3(3)
C41B B1B C51B C52B 25.0(4)
C2B B1B C51B C56B -35.3(3)
C3B B1B C51B C56B 76.9(3)
C41B B1B C51B C56B -153.8(2)
C56B C51B C52B F52B -177.4(3)
B1B C51B C52B F52B 3.7(4)
C56B C51B C52B C53B 2.8(4)
B1B C51B C52B C53B -176.1(3)
F52B C52B C53B F53B -1.7(4)
C51B C52B C53B F53B 178.1(3)
F52B C52B C53B C54B 179.4(3)
C51B C52B C53B C54B -0.7(5)
F53B C53B C54B F54B -0.4(5)
C52B C53B C54B F54B 178.4(3)
F53B C53B C54B C55B -179.8(3)
C52B C53B C54B C55B -0.9(5)
F54B C54B C55B F55B 0.4(5)
C53B C54B C55B F55B 179.8(3)
F54B C54B C55B C56B -179.2(3)
C53B C54B C55B C56B 0.2(5)
F55B C55B C56B F56B 1.8(5)
C54B C55B C56B F56B -178.6(3)
F55B C55B C56B C51B -177.3(3)
C54B C55B C56B C51B 2.3(5)
C52B C51B C56B F56B 177.3(3)
B1B C51B C56B F56B -3.8(4)
C52B C51B C56B C55B -3.6(4)
B1B C51B C56B C55B 175.4(3)
B1B C3B N4B C5B 5.7(5)
P1B C3B N4B C5B -176.1(3)
C3B N4B C5B C6D -156.7(7)
C3B N4B C5B C6B -113.5(5)
N4B C5B C6B C7B -178.9(9)
C6D C5B C6B C7B -80.7(15)
C5B C6B C7B C8B -147(2)
N4B C5B C6D C7D 75.5(15)
C6B C5B C6D C7D -22.6(12)
C5B C6D C7D C8D 170.4(15)
